data_4063777
loop_
_publ_author_name
'Jenter, Jelena'
'K\"oppe, Ralf'
'Roesky, Peter W.'

_publ_section_title
;
 2,5-Bis{N-(2,6-diisopropylphenyl)iminomethyl}pyrrolyl Complexes of the
 Heavy Alkaline Earth Metals: Synthesis, Structures, and Hydroamination
 Catalysis
;
_journal_issue 6
_journal_name_full Organometallics
_journal_page_first 1404
_journal_paper_doi 10.1021/om100937c
_journal_volume 30
_journal_year 2011
_chemical_formula_moiety 'C42 H62 I N3 O3 Sr, 2(C4 H8 O)'
_chemical_formula_sum 'C50 H78 I N3 O5 Sr'
_chemical_formula_weight 1015.67
_chemical_name_systematic
;
 ?
;
_space_group_IT_number 14
_symmetry_cell_setting monoclinic
_symmetry_Int_Tables_number 14
_symmetry_space_group_name_Hall '-P 2ybc'
_symmetry_space_group_name_H-M 'P 1 21/c 1'
_atom_sites_solution_hydrogens geom
_atom_sites_solution_primary direct
_atom_sites_solution_secondary difmap
_audit_creation_method SHELXL-97
_cell_angle_alpha 90.00
_cell_angle_beta 107.95(3)
_cell_angle_gamma 90.00
_cell_formula_units_Z 4
_cell_length_a 15.253(3)
_cell_length_b 31.967(6)
_cell_length_c 11.330(2)
_cell_measurement_reflns_used 16247
_cell_measurement_temperature 200(2)
_cell_measurement_theta_max 23.09
_cell_measurement_theta_min 1.53
_cell_volume 5255.5(19)
_computing_cell_refinement 'STOE X-AREA, PLATON (A.L.Spek, 2005)'
_computing_data_collection 'STOE X-AREA'
_computing_data_reduction 'STOE X-RED, PLATON (A.L.Spek, 2005)'
_computing_molecular_graphics 'Diamond 2.1e/3'
_computing_publication_material 'X-STEP32, Microsoft Word'
_computing_structure_refinement 'SHELXL-97 (Sheldrick, 1997)'
_computing_structure_solution 'SHELXS-97 (Sheldrick, 1997)'
_diffrn_ambient_temperature 200(2)
_diffrn_measured_fraction_theta_full 1.000
_diffrn_measured_fraction_theta_max 1.000
_diffrn_measurement_device_type 'STOE IPDS 2'
_diffrn_measurement_method 'area detector'
_diffrn_radiation_monochromator graphite
_diffrn_radiation_source 'fine-focus sealed tube'
_diffrn_radiation_type MoK\a
_diffrn_radiation_wavelength 0.71073
_diffrn_reflns_av_R_equivalents 0.2298
_diffrn_reflns_av_sigmaI/netI 0.1487
_diffrn_reflns_limit_h_max 18
_diffrn_reflns_limit_h_min -18
_diffrn_reflns_limit_k_max 38
_diffrn_reflns_limit_k_min -38
_diffrn_reflns_limit_l_max 13
_diffrn_reflns_limit_l_min -12
_diffrn_reflns_number 42462
_diffrn_reflns_theta_full 25.00
_diffrn_reflns_theta_max 25.00
_diffrn_reflns_theta_min 1.54
_exptl_absorpt_coefficient_mu 1.657
_exptl_absorpt_correction_T_max 0.7777
_exptl_absorpt_correction_T_min 0.5257
_exptl_absorpt_correction_type integration
_exptl_absorpt_process_details 'STOE X-RED & X-SHAPE'
_exptl_crystal_colour yellow
_exptl_crystal_density_diffrn 1.284
_exptl_crystal_density_method 'not measured'
_exptl_crystal_description needle
_exptl_crystal_F_000 2120
_exptl_crystal_size_max 0.420
_exptl_crystal_size_mid 0.270
_exptl_crystal_size_min 0.150
_refine_diff_density_max 1.149
_refine_diff_density_min -1.727
_refine_diff_density_rms 0.118
_refine_ls_extinction_method none
_refine_ls_goodness_of_fit_ref 0.933
_refine_ls_hydrogen_treatment constr
_refine_ls_matrix_type full
_refine_ls_number_parameters 491
_refine_ls_number_reflns 9253
_refine_ls_number_restraints 0
_refine_ls_restrained_S_all 0.933
_refine_ls_R_factor_all 0.1590
_refine_ls_R_factor_gt 0.0885
_refine_ls_shift/su_max 0.001
_refine_ls_shift/su_mean 0.000
_refine_ls_structure_factor_coef Fsqd
_refine_ls_weighting_details 'calc w=1/[\s^2^(Fo^2^)+(0.1099P)^2^+0.0000P] where P=(Fo^2^+2Fc^2^)/3'
_refine_ls_weighting_scheme calc
_refine_ls_wR_factor_gt 0.2006
_refine_ls_wR_factor_ref 0.2350
_reflns_number_gt 4630
_reflns_number_total 9253
_reflns_threshold_expression >2sigma(I)
_cod_data_source_file om100937c_si_001.cif
_cod_data_source_block 3
_cod_original_cell_volume 5255.6(18)
_cod_original_sg_symbol_H-M 'P 21/c'
_cod_database_code 4063777

loop_
_symmetry_equiv_pos_as_xyz
'x, y, z'
'-x, y+1/2, -z+1/2'
'-x, -y, -z'
'x, -y-1/2, z-1/2'

loop_
_atom_site_label
_atom_site_type_symbol
_atom_site_fract_x
_atom_site_fract_y
_atom_site_fract_z
_atom_site_U_iso_or_equiv
_atom_site_adp_type
_atom_site_occupancy
_atom_site_symmetry_multiplicity
_atom_site_calc_flag
_atom_site_refinement_flags
C1 C 0.5851(6) 0.0549(3) 0.8047(8) 0.058(2) Uani 1 1 d .
H1 H 0.5320 0.0378 0.7748 0.069 Uiso 1 1 calc R
C2 C 0.6747(6) 0.0354(3) 0.8567(8) 0.056(2) Uani 1 1 d .
C3 C 0.6992(7) -0.0066(3) 0.8576(9) 0.069(3) Uani 1 1 d .
H3 H 0.6593 -0.0297 0.8285 0.082 Uiso 1 1 calc R
C4 C 0.7943(7) -0.0074(3) 0.9101(9) 0.066(2) Uani 1 1 d .
H4 H 0.8329 -0.0314 0.9232 0.079 Uiso 1 1 calc R
C5 C 0.8219(6) 0.0334(3) 0.9393(8) 0.059(2) Uani 1 1 d .
C6 C 0.9131(6) 0.0505(3) 0.9918(8) 0.057(2) Uani 1 1 d .
H6 H 0.9632 0.0316 1.0218 0.068 Uiso 1 1 calc R
C7 C 0.4829(6) 0.1106(3) 0.7441(9) 0.061(2) Uani 1 1 d .
C8 C 0.4331(6) 0.1232(3) 0.8230(9) 0.068(3) Uani 1 1 d .
C9 C 0.3430(7) 0.1372(4) 0.7700(11) 0.084(3) Uani 1 1 d .
H9 H 0.3063 0.1443 0.8213 0.101 Uiso 1 1 calc R
C10 C 0.3065(7) 0.1409(4) 0.6399(12) 0.086(3) Uani 1 1 d .
H10 H 0.2461 0.1516 0.6042 0.103 Uiso 1 1 calc R
C11 C 0.3560(6) 0.1293(3) 0.5657(10) 0.076(3) Uani 1 1 d .
H11 H 0.3292 0.1315 0.4783 0.092 Uiso 1 1 calc R
C12 C 0.4471(6) 0.1141(3) 0.6145(9) 0.064(2) Uani 1 1 d .
C13 C 1.0237(6) 0.1017(3) 1.0554(9) 0.061(2) Uani 1 1 d .
C14 C 1.0753(6) 0.1145(3) 0.9789(9) 0.065(2) Uani 1 1 d .
C15 C 1.1680(7) 0.1252(3) 1.0348(11) 0.078(3) Uani 1 1 d .
H15 H 1.2038 0.1344 0.9845 0.093 Uiso 1 1 calc R
C16 C 1.2084(7) 0.1225(4) 1.1619(11) 0.086(3) Uani 1 1 d .
H16 H 1.2723 0.1281 1.1981 0.103 Uiso 1 1 calc R
C17 C 1.1557(7) 0.1117(4) 1.2343(11) 0.087(3) Uani 1 1 d .
H17 H 1.1831 0.1115 1.3218 0.105 Uiso 1 1 calc R
C18 C 1.0640(6) 0.1011(3) 1.1859(9) 0.069(3) Uani 1 1 d .
C19 C 0.4708(7) 0.1180(4) 0.9629(10) 0.081(3) Uani 1 1 d .
H19 H 0.5393 0.1156 0.9848 0.097 Uiso 1 1 calc R
C20 C 0.4499(8) 0.1561(5) 1.0328(11) 0.104(4) Uani 1 1 d .
H20A H 0.4742 0.1815 1.0056 0.156 Uiso 1 1 calc R
H20B H 0.4790 0.1523 1.1222 0.156 Uiso 1 1 calc R
H20C H 0.3831 0.1589 1.0152 0.156 Uiso 1 1 calc R
C21 C 0.4365(9) 0.0785(5) 1.0065(12) 0.115(5) Uani 1 1 d .
H21A H 0.4527 0.0543 0.9641 0.172 Uiso 1 1 calc R
H21B H 0.3694 0.0799 0.9877 0.172 Uiso 1 1 calc R
H21C H 0.4652 0.0755 1.0963 0.172 Uiso 1 1 calc R
C22 C 0.5017(6) 0.1016(3) 0.5285(9) 0.068(2) Uani 1 1 d .
H22 H 0.5683 0.1030 0.5781 0.082 Uiso 1 1 calc R
C23 C 0.4882(8) 0.1307(4) 0.4174(10) 0.093(4) Uani 1 1 d .
H23A H 0.5012 0.1595 0.4466 0.139 Uiso 1 1 calc R
H23B H 0.4245 0.1286 0.3630 0.139 Uiso 1 1 calc R
H23C H 0.5303 0.1225 0.3713 0.139 Uiso 1 1 calc R
C24 C 0.4829(9) 0.0572(4) 0.4820(12) 0.099(4) Uani 1 1 d .
H24A H 0.5211 0.0505 0.4291 0.148 Uiso 1 1 calc R
H24B H 0.4176 0.0544 0.4340 0.148 Uiso 1 1 calc R
H24C H 0.4976 0.0380 0.5528 0.148 Uiso 1 1 calc R
C25 C 1.0341(7) 0.1146(4) 0.8401(10) 0.081(3) Uani 1 1 d .
H25 H 0.9664 0.1196 0.8205 0.097 Uiso 1 1 calc R
C26 C 1.0464(9) 0.0723(4) 0.7898(12) 0.105(4) Uani 1 1 d .
H26A H 1.0183 0.0722 0.6995 0.157 Uiso 1 1 calc R
H26B H 1.0168 0.0510 0.8268 0.157 Uiso 1 1 calc R
H26C H 1.1123 0.0660 0.8102 0.157 Uiso 1 1 calc R
C27 C 1.0733(9) 0.1489(5) 0.7741(13) 0.111(4) Uani 1 1 d .
H27A H 1.0421 0.1476 0.6846 0.167 Uiso 1 1 calc R
H27B H 1.1395 0.1445 0.7905 0.167 Uiso 1 1 calc R
H27C H 1.0630 0.1765 0.8056 0.167 Uiso 1 1 calc R
C28 C 1.0078(7) 0.0877(4) 1.2714(10) 0.084(3) Uani 1 1 d .
H28 H 0.9413 0.0863 1.2209 0.101 Uiso 1 1 calc R
C29 C 1.0388(13) 0.0436(5) 1.3259(15) 0.140(6) Uani 1 1 d .
H29A H 1.0029 0.0354 1.3806 0.210 Uiso 1 1 calc R
H29B H 1.1044 0.0442 1.3734 0.210 Uiso 1 1 calc R
H29C H 1.0285 0.0233 1.2581 0.210 Uiso 1 1 calc R
C30 C 1.0181(10) 0.1201(5) 1.3757(13) 0.122(5) Uani 1 1 d .
H30A H 0.9814 0.1113 1.4287 0.182 Uiso 1 1 calc R
H30B H 0.9964 0.1475 1.3391 0.182 Uiso 1 1 calc R
H30C H 1.0831 0.1222 1.4255 0.182 Uiso 1 1 calc R
C31 C 0.7613(9) 0.1556(4) 0.5864(12) 0.093(3) Uani 1 1 d .
H31A H 0.6987 0.1594 0.5271 0.111 Uiso 1 1 calc R
H31B H 0.7858 0.1831 0.6214 0.111 Uiso 1 1 calc R
C32 C 0.8207(13) 0.1358(7) 0.5294(14) 0.151(7) Uani 1 1 d .
H32A H 0.8858 0.1413 0.5775 0.182 Uiso 1 1 calc R
H32B H 0.8095 0.1467 0.4442 0.182 Uiso 1 1 calc R
C33 C 0.8016(11) 0.0905(6) 0.5256(13) 0.119(5) Uani 1 1 d .
H33A H 0.8571 0.0739 0.5288 0.143 Uiso 1 1 calc R
H33B H 0.7509 0.0827 0.4504 0.143 Uiso 1 1 calc R
C34 C 0.7743(8) 0.0847(4) 0.6415(11) 0.084(3) Uani 1 1 d .
H34A H 0.7167 0.0682 0.6231 0.101 Uiso 1 1 calc R
H34B H 0.8234 0.0698 0.7056 0.101 Uiso 1 1 calc R
C35 C 0.9435(8) 0.2052(4) 1.0571(11) 0.091(3) Uani 1 1 d .
H35A H 0.9190 0.1947 1.1229 0.109 Uiso 1 1 calc R
H35B H 1.0063 0.1938 1.0711 0.109 Uiso 1 1 calc R
C36 C 0.9442(11) 0.2506(5) 1.0548(14) 0.119(5) Uani 1 1 d .
H36A H 1.0006 0.2619 1.1157 0.143 Uiso 1 1 calc R
H36B H 0.8895 0.2623 1.0727 0.143 Uiso 1 1 calc R
C37 C 0.9421(11) 0.2605(5) 0.9212(16) 0.139(6) Uani 1 1 d .
H37A H 0.9106 0.2874 0.8930 0.167 Uiso 1 1 calc R
H37B H 1.0053 0.2618 0.9147 0.167 Uiso 1 1 calc R
C38 C 0.8899(8) 0.2252(4) 0.8475(11) 0.090(3) Uani 1 1 d .
H38A H 0.8279 0.2346 0.7969 0.108 Uiso 1 1 calc R
H38B H 0.9227 0.2140 0.7913 0.108 Uiso 1 1 calc R
C39 C 0.6587(9) 0.2418(4) 0.8805(11) 0.099(4) Uani 1 1 d .
H39A H 0.7023 0.2630 0.8682 0.119 Uiso 1 1 calc R
H39B H 0.6742 0.2358 0.9704 0.119 Uiso 1 1 calc R
C40 C 0.5614(9) 0.2573(5) 0.8301(14) 0.118(5) Uani 1 1 d .
H40A H 0.5601 0.2873 0.8085 0.141 Uiso 1 1 calc R
H40B H 0.5278 0.2533 0.8914 0.141 Uiso 1 1 calc R
C41 C 0.5193(9) 0.2309(5) 0.7154(15) 0.116(5) Uani 1 1 d .
H41A H 0.4738 0.2111 0.7297 0.140 Uiso 1 1 calc R
H41B H 0.4878 0.2490 0.6438 0.140 Uiso 1 1 calc R
C42 C 0.5974(8) 0.2077(4) 0.6911(10) 0.087(3) Uani 1 1 d .
H42A H 0.5769 0.1800 0.6538 0.104 Uiso 1 1 calc R
H42B H 0.6232 0.2238 0.6348 0.104 Uiso 1 1 calc R
C43 C 0.216(4) 0.2450(15) 0.430(5) 0.35(2) Uiso 1 1 d .
H43A H 0.2094 0.2251 0.4936 0.424 Uiso 1 1 calc R
H43B H 0.2091 0.2739 0.4573 0.424 Uiso 1 1 calc R
C44 C 0.299(2) 0.2400(11) 0.410(3) 0.258(14) Uiso 1 1 d .
H44A H 0.3386 0.2637 0.4510 0.310 Uiso 1 1 calc R
H44B H 0.3273 0.2143 0.4540 0.310 Uiso 1 1 calc R
C45 C 0.3060(17) 0.2373(9) 0.294(3) 0.207(10) Uiso 1 1 d .
H45A H 0.3325 0.2103 0.2788 0.249 Uiso 1 1 calc R
H45B H 0.3417 0.2608 0.2744 0.249 Uiso 1 1 calc R
C46 C 0.1957(18) 0.2409(9) 0.219(3) 0.210(10) Uiso 1 1 d .
H46A H 0.1805 0.2682 0.1768 0.252 Uiso 1 1 calc R
H46B H 0.1754 0.2182 0.1576 0.252 Uiso 1 1 calc R
C47 C 0.6589(11) 0.0339(5) 0.1939(16) 0.135(5) Uiso 1 1 d .
H47A H 0.6537 0.0648 0.1927 0.162 Uiso 1 1 calc R
H47B H 0.6225 0.0227 0.1120 0.162 Uiso 1 1 calc R
C48 C 0.7563(11) 0.0206(5) 0.2267(16) 0.129(5) Uiso 1 1 d .
H48A H 0.7706 0.0107 0.1520 0.155 Uiso 1 1 calc R
H48B H 0.7977 0.0443 0.2629 0.155 Uiso 1 1 calc R
C49 C 0.7690(13) -0.0137(6) 0.3182(18) 0.151(6) Uiso 1 1 d .
H49A H 0.7779 -0.0407 0.2807 0.182 Uiso 1 1 calc R
H49B H 0.8235 -0.0083 0.3912 0.182 Uiso 1 1 calc R
C50 C 0.6865(11) -0.0145(5) 0.3538(16) 0.130(5) Uiso 1 1 d .
H50A H 0.6558 -0.0421 0.3336 0.156 Uiso 1 1 calc R
H50B H 0.7016 -0.0099 0.4442 0.156 Uiso 1 1 calc R
N1 N 0.9303(5) 0.0901(3) 1.0000(7) 0.0599(18) Uani 1 1 d .
N2 N 0.7495(5) 0.0603(2) 0.9067(7) 0.0582(17) Uani 1 1 d .
N3 N 0.5761(5) 0.0952(2) 0.7983(6) 0.0568(18) Uani 1 1 d .
O1 O 0.7607(5) 0.1259(2) 0.6842(6) 0.0757(19) Uani 1 1 d .
O2 O 0.8829(5) 0.1939(2) 0.9343(7) 0.0816(19) Uani 1 1 d .
O3 O 0.6643(5) 0.2033(2) 0.8121(6) 0.0735(17) Uani 1 1 d .
O4 O 0.154(2) 0.2368(9) 0.317(3) 0.318(12) Uiso 1 1 d .
O5 O 0.6297(9) 0.0165(4) 0.2898(14) 0.170(4) Uiso 1 1 d .
Sr Sr 0.75588(6) 0.13773(3) 0.90602(8) 0.0564(3) Uani 1 1 d .
I I 0.73234(6) 0.16444(3) 1.16936(7) 0.0866(3) Uani 1 1 d .

loop_
_atom_site_aniso_label
_atom_site_aniso_U_11
_atom_site_aniso_U_22
_atom_site_aniso_U_33
_atom_site_aniso_U_23
_atom_site_aniso_U_13
_atom_site_aniso_U_12
C1 0.055(5) 0.063(6) 0.060(5) 0.001(5) 0.024(4) -0.007(4)
C2 0.053(5) 0.054(5) 0.061(5) 0.003(4) 0.019(4) -0.003(4)
C3 0.064(6) 0.070(6) 0.068(6) 0.001(5) 0.015(5) -0.014(5)
C4 0.066(6) 0.056(6) 0.080(7) 0.002(5) 0.030(5) 0.007(5)
C5 0.066(6) 0.061(6) 0.053(5) -0.001(4) 0.024(4) 0.006(5)
C6 0.043(5) 0.065(6) 0.055(5) 0.002(4) 0.005(4) 0.007(4)
C7 0.050(5) 0.065(6) 0.069(6) 0.002(5) 0.021(5) -0.004(4)
C8 0.051(5) 0.082(7) 0.072(6) 0.006(5) 0.020(5) 0.008(4)
C9 0.065(6) 0.101(8) 0.087(8) 0.010(7) 0.025(6) 0.014(6)
C10 0.049(6) 0.107(9) 0.097(9) 0.005(7) 0.015(6) 0.006(6)
C11 0.051(6) 0.095(8) 0.072(6) 0.008(6) 0.002(5) 0.006(5)
C12 0.050(5) 0.067(6) 0.070(6) 0.000(5) 0.013(5) 0.002(4)
C13 0.048(5) 0.063(5) 0.071(6) -0.006(5) 0.019(5) 0.003(4)
C14 0.051(5) 0.074(6) 0.064(6) 0.000(5) 0.011(5) 0.007(4)
C15 0.053(6) 0.086(7) 0.099(8) 0.013(6) 0.031(6) 0.002(5)
C16 0.053(6) 0.102(8) 0.085(8) -0.012(7) -0.002(6) -0.008(5)
C17 0.064(7) 0.116(9) 0.076(7) -0.014(7) 0.011(6) -0.010(6)
C18 0.054(6) 0.084(7) 0.067(6) -0.010(5) 0.015(5) -0.001(5)
C19 0.064(6) 0.114(9) 0.071(7) -0.007(6) 0.029(5) -0.001(6)
C20 0.086(8) 0.149(12) 0.078(8) -0.020(8) 0.027(6) 0.011(8)
C21 0.101(9) 0.158(13) 0.086(8) 0.015(9) 0.030(7) -0.028(9)
C22 0.057(5) 0.074(6) 0.066(6) -0.002(5) 0.006(5) -0.001(5)
C23 0.086(8) 0.125(10) 0.064(6) 0.019(7) 0.017(6) -0.001(7)
C24 0.110(10) 0.099(9) 0.096(9) 0.001(7) 0.043(8) 0.010(7)
C25 0.065(6) 0.101(8) 0.078(7) 0.009(6) 0.027(6) 0.005(6)
C26 0.099(9) 0.130(11) 0.081(8) -0.008(8) 0.022(7) 0.018(8)
C27 0.084(8) 0.155(12) 0.099(9) 0.033(9) 0.034(7) 0.010(8)
C28 0.057(6) 0.123(10) 0.069(7) 0.005(7) 0.015(5) 0.001(6)
C29 0.214(19) 0.111(11) 0.110(11) -0.012(10) 0.071(12) -0.040(12)
C30 0.135(12) 0.153(13) 0.091(9) -0.026(9) 0.057(9) 0.013(10)
C31 0.107(9) 0.093(8) 0.088(8) 0.008(7) 0.043(7) -0.015(7)
C32 0.166(16) 0.23(2) 0.071(9) 0.035(12) 0.055(10) 0.004(15)
C33 0.137(12) 0.148(14) 0.078(9) -0.018(9) 0.041(8) 0.009(10)
C34 0.076(7) 0.104(8) 0.080(7) -0.020(7) 0.036(6) -0.008(6)
C35 0.081(8) 0.094(8) 0.084(8) 0.001(7) 0.005(6) -0.024(6)
C36 0.121(11) 0.119(12) 0.106(11) -0.033(9) 0.017(9) -0.007(9)
C37 0.142(13) 0.096(10) 0.149(15) 0.035(10) -0.001(11) -0.051(9)
C38 0.094(8) 0.093(8) 0.086(8) 0.013(7) 0.032(7) -0.012(6)
C39 0.138(11) 0.083(8) 0.070(7) 0.006(6) 0.024(7) 0.024(7)
C40 0.089(9) 0.142(12) 0.124(12) -0.018(10) 0.037(9) 0.027(9)
C41 0.074(8) 0.127(11) 0.131(12) 0.012(10) 0.007(8) 0.028(7)
C42 0.086(8) 0.090(8) 0.070(7) 0.015(6) 0.003(6) 0.003(6)
N1 0.053(4) 0.075(5) 0.051(4) 0.001(4) 0.017(3) 0.005(4)
N2 0.052(4) 0.066(4) 0.059(4) 0.004(4) 0.021(3) 0.003(4)
N3 0.049(4) 0.075(5) 0.049(4) 0.001(4) 0.019(3) 0.006(4)
O1 0.095(5) 0.089(5) 0.054(4) -0.006(3) 0.041(4) -0.010(4)
O2 0.076(4) 0.077(4) 0.085(5) 0.009(4) 0.015(4) -0.015(4)
O3 0.080(4) 0.066(4) 0.064(4) -0.001(3) 0.007(3) 0.007(3)
Sr 0.0590(5) 0.0577(5) 0.0544(5) 0.0001(4) 0.0201(4) 0.0009(4)
I 0.0979(6) 0.1051(6) 0.0589(4) -0.0101(4) 0.0274(4) 0.0010(4)

loop_
_atom_type_symbol
_atom_type_description
_atom_type_scat_dispersion_real
_atom_type_scat_dispersion_imag
_atom_type_scat_source
C C 0.0033 0.0016 'International Tables Vol C Tables 4.2.6.8 and 6.1.1.4'
H H 0.0000 0.0000 'International Tables Vol C Tables 4.2.6.8 and 6.1.1.4'
N N 0.0061 0.0033 'International Tables Vol C Tables 4.2.6.8 and 6.1.1.4'
O O 0.0106 0.0060 'International Tables Vol C Tables 4.2.6.8 and 6.1.1.4'
Sr Sr -1.5307 3.2498 'International Tables Vol C Tables 4.2.6.8 and 6.1.1.4'
I I -0.4742 1.8119 'International Tables Vol C Tables 4.2.6.8 and 6.1.1.4'

loop_
_geom_angle_atom_site_label_1
_geom_angle_atom_site_label_2
_geom_angle_atom_site_label_3
_geom_angle
N3 C1 C2 121.4(8)
N2 C2 C3 111.8(8)
N2 C2 C1 118.8(8)
C3 C2 C1 129.3(8)
C4 C3 C2 105.3(8)
C5 C4 C3 106.6(8)
N2 C5 C4 111.8(8)
N2 C5 C6 118.3(8)
C4 C5 C6 129.8(9)
N1 C6 C5 123.3(8)
C8 C7 C12 122.1(8)
C8 C7 N3 118.8(8)
C12 C7 N3 119.0(8)
C9 C8 C7 118.4(9)
C9 C8 C19 119.4(9)
C7 C8 C19 122.0(9)
C8 C9 C10 119.7(10)
C11 C10 C9 121.0(10)
C10 C11 C12 121.6(10)
C7 C12 C11 117.1(9)
C7 C12 C22 122.4(8)
C11 C12 C22 120.5(9)
C14 C13 C18 120.4(8)
C14 C13 N1 118.9(8)
C18 C13 N1 120.7(8)
C13 C14 C15 118.2(9)
C13 C14 C25 121.0(8)
C15 C14 C25 120.7(9)
C16 C15 C14 121.3(10)
C17 C16 C15 119.2(10)
C16 C17 C18 122.7(11)
C17 C18 C13 118.1(9)
C17 C18 C28 120.8(9)
C13 C18 C28 121.0(8)
C21 C19 C8 112.1(10)
C21 C19 C20 110.3(10)
C8 C19 C20 112.2(10)
C24 C22 C12 112.9(9)
C24 C22 C23 108.8(9)
C12 C22 C23 114.1(8)
C14 C25 C26 109.5(10)
C14 C25 C27 114.0(10)
C26 C25 C27 110.1(10)
C30 C28 C18 110.5(10)
C30 C28 C29 111.0(11)
C18 C28 C29 110.0(10)
C32 C31 O1 102.0(11)
C31 C32 C33 107.7(14)
C32 C33 C34 101.6(11)
O1 C34 C33 106.7(10)
C36 C35 O2 103.6(10)
C35 C36 C37 103.0(11)
C38 C37 C36 104.1(10)
O2 C38 C37 106.6(10)
O3 C39 C40 106.7(10)
C39 C40 C41 104.6(10)
C42 C41 C40 106.4(10)
O3 C42 C41 104.0(10)
O4 C43 C44 104(4)
C45 C44 C43 122(4)
C44 C45 C46 97(2)
O4 C46 C45 103(2)
O5 C47 C48 103.0(14)
C49 C48 C47 107.1(14)
C50 C49 C48 105.9(15)
O5 C50 C49 107.7(15)
C6 N1 C13 116.3(7)
C6 N1 Sr 109.8(5)
C13 N1 Sr 133.8(6)
C5 N2 C2 104.6(7)
C5 N2 Sr 127.1(6)
C2 N2 Sr 127.6(6)
C1 N3 C7 115.8(7)
C1 N3 Sr 111.3(5)
C7 N3 Sr 132.8(5)
C34 O1 C31 107.8(8)
C34 O1 Sr 121.0(6)
C31 O1 Sr 130.9(6)
C38 O2 C35 108.9(8)
C38 O2 Sr 127.8(6)
C35 O2 Sr 121.3(6)
C42 O3 C39 106.4(8)
C42 O3 Sr 127.5(6)
C39 O3 Sr 125.3(6)
C43 O4 C46 111(3)
C50 O5 C47 113.3(14)
N2 Sr O3 143.3(2)
N2 Sr O1 82.4(2)
O3 Sr O1 83.7(2)
N2 Sr O2 136.2(2)
O3 Sr O2 77.0(2)
O1 Sr O2 88.7(2)
N2 Sr N1 61.1(2)
O3 Sr N1 152.1(2)
O1 Sr N1 89.0(2)
O2 Sr N1 76.0(2)
N2 Sr N3 60.7(2)
O3 Sr N3 83.6(2)
O1 Sr N3 80.3(2)
O2 Sr N3 158.6(2)
N1 Sr N3 121.7(2)
N2 Sr I 104.22(16)
O3 Sr I 88.04(15)
O1 Sr I 171.76(17)
O2 Sr I 89.67(17)
N1 Sr I 98.44(14)
N3 Sr I 98.59(13)

loop_
_geom_bond_atom_site_label_1
_geom_bond_atom_site_label_2
_geom_bond_distance
C1 N3 1.294(11)
C1 C2 1.451(12)
C2 N2 1.361(11)
C2 C3 1.394(13)
C3 C4 1.389(13)
C4 C5 1.380(13)
C5 N2 1.357(11)
C5 C6 1.442(12)
C6 N1 1.291(11)
C7 C8 1.399(13)
C7 C12 1.405(13)
C7 N3 1.449(11)
C8 C9 1.393(13)
C8 C19 1.519(14)
C9 C10 1.411(16)
C10 C11 1.342(15)
C11 C12 1.414(13)
C12 C22 1.518(13)
C13 C14 1.399(13)
C13 C18 1.416(13)
C13 N1 1.418(11)
C14 C15 1.402(13)
C14 C25 1.503(14)
C15 C16 1.383(15)
C16 C17 1.359(15)
C17 C18 1.379(14)
C18 C28 1.539(14)
C19 C21 1.506(17)
C19 C20 1.542(16)
C22 C24 1.509(15)
C22 C23 1.527(14)
C25 C26 1.502(16)
C25 C27 1.549(16)
C28 C30 1.542(17)
C28 C29 1.554(19)
C31 C32 1.42(2)
C31 O1 1.462(13)
C32 C33 1.48(2)
C33 C34 1.507(16)
C34 O1 1.440(12)
C35 C36 1.452(18)
C35 O2 1.459(13)
C36 C37 1.54(2)
C37 C38 1.481(18)
C38 O2 1.429(12)
C39 O3 1.469(13)
C39 C40 1.501(17)
C40 C41 1.515(19)
C41 C42 1.500(16)
C42 O3 1.442(12)
C43 O4 1.36(5)
C43 C44 1.36(5)
C44 C45 1.35(3)
C45 C46 1.64(3)
C46 O4 1.45(3)
C47 O5 1.409(18)
C47 C48 1.48(2)
C48 C49 1.48(2)
C49 C50 1.44(2)
C50 O5 1.371(18)
N1 Sr 2.964(7)
N2 Sr 2.478(7)
N3 Sr 2.966(7)
O1 Sr 2.566(6)
O2 Sr 2.589(6)
O3 Sr 2.562(6)
Sr I 3.2282(12)
